data_4089028
loop_
_publ_author_name
'Bai, Wei'
'Lee, Ka-Ho'
'Sung, Herman H. Y.'
'Williams, Ian D.'
'Lin, Zhenyang'
'Jia, Guochen'

_publ_section_title
;
 Alkyne Metathesis Reactions of Rhenium(V) Carbyne Complexes
;
_journal_issue 22
_journal_name_full Organometallics
_journal_page_first 3808
_journal_paper_doi 10.1021/acs.organomet.6b00653
_journal_volume 35
_journal_year 2016
_chemical_formula_moiety 'C28 H38 Cl2 O2 P3 Re'
_chemical_formula_sum 'C28 H38 Cl2 O2 P3 Re'
_chemical_formula_weight 756.59
_space_group_crystal_system monoclinic
_space_group_IT_number 14
_space_group_name_Hall '-P 2yn'
_space_group_name_H-M_alt 'P 1 21/n 1'
_atom_sites_solution_hydrogens geom
_atom_sites_solution_primary direct
_audit_creation_date 2015-08-18
_audit_creation_method
;
Olex2 1.2
(compiled 2015.01.26 svn.r3150 for OlexSys, GUI svn.r4998)
;
_cell_angle_alpha 90
_cell_angle_beta 107.2433(18)
_cell_angle_gamma 90
_cell_formula_units_Z 4
_cell_length_a 8.69221(14)
_cell_length_b 32.1562(5)
_cell_length_c 11.6788(2)
_cell_measurement_reflns_used 8600
_cell_measurement_temperature 100.01(10)
_cell_measurement_theta_max 75.3500
_cell_measurement_theta_min 5.4830
_cell_volume 3117.61(9)
_computing_cell_refinement
;
CrysAlisPro, Agilent Technologies,
Version 1.171.37.35 (release 13-08-2014 CrysAlis171 .NET)
(compiled Aug 13 2014,18:06:01)
;
_computing_data_collection
;
CrysAlisPro, Agilent Technologies,
Version 1.171.37.35 (release 13-08-2014 CrysAlis171 .NET)
(compiled Aug 13 2014,18:06:01)
;
_computing_data_reduction
;
CrysAlisPro, Agilent Technologies,
Version 1.171.37.35 (release 13-08-2014 CrysAlis171 .NET)
(compiled Aug 13 2014,18:06:01)
;
_computing_molecular_graphics 'Olex2 (Dolomanov et al., 2009)'
_computing_publication_material 'Olex2 (Dolomanov et al., 2009)'
_computing_structure_refinement 'ShelXL (Sheldrick, 2008)'
_computing_structure_solution 'ShelXS (Sheldrick, 2008)'
_diffrn_ambient_environment N~2~
_diffrn_ambient_temperature 100.01(10)
_diffrn_detector 'CCD plate'
_diffrn_detector_area_resol_mean 10.3587
_diffrn_detector_type Atlas
_diffrn_measured_fraction_theta_full 0.993
_diffrn_measured_fraction_theta_max 0.993
_diffrn_measurement_details
;
#__ type_ start__ end____ width___ exp.time_
  1 omega   33.00   90.00   1.0000    4.0000
omega____ theta____ kappa____ phi______ frames
    -      110.5703  -30.0000  150.0000 57

#__ type_ start__ end____ width___ exp.time_
  2 omega  -49.00   35.00   1.0000    2.0000
omega____ theta____ kappa____ phi______ frames
    -      -40.6953   37.0000  -90.0000 84

#__ type_ start__ end____ width___ exp.time_
  3 omega  -70.00   -2.00   1.0000    2.0000
omega____ theta____ kappa____ phi______ frames
    -      -40.6953   57.0000   90.0000 68

#__ type_ start__ end____ width___ exp.time_
  4 omega  -96.00   -2.00   1.0000    2.0000
omega____ theta____ kappa____ phi______ frames
    -      -40.6953  125.0000  -90.0000 94

#__ type_ start__ end____ width___ exp.time_
  5 omega -115.00  -11.00   1.0000    2.0000
omega____ theta____ kappa____ phi______ frames
    -      -40.6953  -57.0000  120.0000 104

#__ type_ start__ end____ width___ exp.time_
  6 omega   80.00  175.00   1.0000    4.0000
omega____ theta____ kappa____ phi______ frames
    -      110.5703   30.0000  120.0000 95

#__ type_ start__ end____ width___ exp.time_
  7 omega  136.00  178.00   1.0000    4.0000
omega____ theta____ kappa____ phi______ frames
    -      110.5703   30.0000   30.0000 42

#__ type_ start__ end____ width___ exp.time_
  8 omega   82.00  115.00   1.0000    4.0000
omega____ theta____ kappa____ phi______ frames
    -      110.5703   30.0000   30.0000 33

#__ type_ start__ end____ width___ exp.time_
  9 omega   32.00  144.00   1.0000    4.0000
omega____ theta____ kappa____ phi______ frames
    -      110.5703  -77.0000  -30.0000 112

#__ type_ start__ end____ width___ exp.time_
 10 omega   82.00  144.00   1.0000    4.0000
omega____ theta____ kappa____ phi______ frames
    -      110.5703   30.0000 -180.0000 62

#__ type_ start__ end____ width___ exp.time_
 11 omega   54.00  122.00   1.0000    4.0000
omega____ theta____ kappa____ phi______ frames
    -      110.5703 -125.0000  -30.0000 68

#__ type_ start__ end____ width___ exp.time_
 12 omega   33.00   90.00   1.0000    4.0000
omega____ theta____ kappa____ phi______ frames
    -      110.5703  -30.0000 -150.0000 57

#__ type_ start__ end____ width___ exp.time_
 13 omega   33.00   90.00   1.0000    4.0000
omega____ theta____ kappa____ phi______ frames
    -      110.5703  -30.0000  -30.0000 57

#__ type_ start__ end____ width___ exp.time_
 14 omega   32.00  143.00   1.0000    4.0000
omega____ theta____ kappa____ phi______ frames
    -      110.5703  -77.0000  120.0000 111
;
_diffrn_measurement_device 'kappa diffractometer'
_diffrn_measurement_device_type 'SuperNova, Dual, Cu at zero, Atlas'
_diffrn_measurement_method '\w scans'
_diffrn_orient_matrix_UB_11 -0.1547778000
_diffrn_orient_matrix_UB_12 0.0263355000
_diffrn_orient_matrix_UB_13 -0.0269239000
_diffrn_orient_matrix_UB_21 -0.0585772000
_diffrn_orient_matrix_UB_22 -0.0187818000
_diffrn_orient_matrix_UB_23 -0.1268781000
_diffrn_orient_matrix_UB_31 -0.0840391000
_diffrn_orient_matrix_UB_32 -0.0353364000
_diffrn_orient_matrix_UB_33 0.0474812000
_diffrn_radiation_monochromator mirror
_diffrn_radiation_probe x-ray
_diffrn_radiation_type CuK\a
_diffrn_radiation_wavelength 1.54184
_diffrn_reflns_av_R_equivalents 0.0379
_diffrn_reflns_av_unetI/netI 0.0377
_diffrn_reflns_limit_h_max 10
_diffrn_reflns_limit_h_min -10
_diffrn_reflns_limit_k_max 37
_diffrn_reflns_limit_k_min -38
_diffrn_reflns_limit_l_max 13
_diffrn_reflns_limit_l_min -9
_diffrn_reflns_number 17360
_diffrn_reflns_theta_full 66.500
_diffrn_reflns_theta_max 67.493
_diffrn_reflns_theta_min 4.195
_diffrn_source 'sealed X-ray tube'
_diffrn_source_current 0.80
_diffrn_source_power 0.040
_diffrn_source_target Cu
_diffrn_source_type 'SuperNova (Cu) X-ray Source'
_diffrn_source_voltage 50
_exptl_absorpt_coefficient_mu 10.838
_exptl_absorpt_correction_T_max 1.00000
_exptl_absorpt_correction_T_min 0.45753
_exptl_absorpt_correction_type multi-scan
_exptl_absorpt_process_details
;
CrysAlisPro, Agilent Technologies,
Version 1.171.37.35 (release 13-08-2014 CrysAlis171 .NET)
(compiled Aug 13 2014,18:06:01)
Empirical absorption correction using spherical harmonics,
 implemented in SCALE3 ABSPACK scaling algorithm.
;
_exptl_crystal_colour blue
_exptl_crystal_colour_primary blue
_exptl_crystal_density_diffrn 1.612
_exptl_crystal_description needle
_exptl_crystal_F_000 1504
_exptl_crystal_size_max 0.15
_exptl_crystal_size_mid 0.02
_exptl_crystal_size_min 0.02
_refine_diff_density_max 1.210
_refine_diff_density_min -0.708
_refine_diff_density_rms 0.095
_refine_ls_extinction_method none
_refine_ls_goodness_of_fit_ref 1.001
_refine_ls_hydrogen_treatment constr
_refine_ls_matrix_type full
_refine_ls_number_parameters 332
_refine_ls_number_reflns 5577
_refine_ls_number_restraints 0
_refine_ls_restrained_S_all 1.001
_refine_ls_R_factor_all 0.0361
_refine_ls_R_factor_gt 0.0284
_refine_ls_shift/su_max 0.001
_refine_ls_shift/su_mean 0.000
_refine_ls_structure_factor_coef Fsqd
_refine_ls_weighting_details 'w=1/[\s^2^(Fo^2^)+(0.0320P)^2^+2.4020P] where P=(Fo^2^+2Fc^2^)/3'
_refine_ls_weighting_scheme calc
_refine_ls_wR_factor_gt 0.0636
_refine_ls_wR_factor_ref 0.0667
_reflns_Friedel_coverage 0.000
_reflns_number_gt 4919
_reflns_number_total 5577
_reflns_threshold_expression 'I > 2\s(I)'
_cod_data_source_file om6b00653_si_003.cif
_cod_data_source_block complex10
_cod_original_cell_volume 3117.60(9)
_cod_database_code 4089028
_chemical_oxdiff_formula 'Re Cl2 P3 Me6 ph3 C4 O2 '
_shelx_space_group_comment
;
The symmetry employed for this shelxl refinement is uniquely defined
by the following loop, which should always be used as a source of
symmetry information in preference to the above space-group names.
They are only intended as comments.
;
_reflns_odcompleteness_completeness 99.88
_reflns_odcompleteness_iscentric 1
_reflns_odcompleteness_theta 68.13
_olex2_refinement_description
;
1. Fixed Uiso
 At 1.2 times of:
  All C(H) groups, All C(H,H) groups
 At 1.5 times of:
  All C(H,H,H) groups
2.a Secondary CH2 refined with riding coordinates:
 C3(H3A,H3B)
2.b Aromatic/amide H refined with riding coordinates:
 C12(H12), C13(H13), C14(H14), C15(H15), C16(H16), C22(H22), C23(H23),
 C24(H24), C25(H25), C26(H26), C32(H32), C33(H33), C34(H34), C35(H35), C36(H36)
2.c Idealised Me refined as rotating group:
 C4(H4A,H4B,H4C), C17(H17A,H17B,H17C), C18(H18A,H18B,H18C), C27(H27A,H27B,
 H27C), C28(H28A,H28B,H28C), C37(H37A,H37B,H37C), C38(H38A,H38B,H38C)
;
_shelx_shelxl_version_number 2014/7
_olex2_date_sample_data_collection 2015-08-06
_olex2_submission_special_instructions 'No special instructions were received'

loop_
_space_group_symop_operation_xyz
'x, y, z'
'-x+1/2, y+1/2, -z+1/2'
'-x, -y, -z'
'x-1/2, -y-1/2, z-1/2'

loop_
_atom_site_label
_atom_site_type_symbol
_atom_site_fract_x
_atom_site_fract_y
_atom_site_fract_z
_atom_site_U_iso_or_equiv
_atom_site_adp_type
_atom_site_occupancy
_atom_site_site_symmetry_order
_atom_site_calc_flag
_atom_site_refinement_flags_posn
Re1 Re 0.81654(2) 0.12613(2) 0.34808(2) 0.01985(6) Uani 1 1 d .
Cl1 Cl 1.03187(10) 0.10069(3) 0.53054(8) 0.02822(19) Uani 1 1 d .
Cl2 Cl 1.05011(10) 0.14646(3) 0.28128(9) 0.0289(2) Uani 1 1 d .
P1 P 0.84475(11) 0.06125(3) 0.24712(9) 0.0253(2) Uani 1 1 d .
P2 P 0.64287(11) 0.09988(3) 0.45728(9) 0.02295(19) Uani 1 1 d .
P3 P 0.84179(11) 0.19604(3) 0.43226(8) 0.02170(19) Uani 1 1 d .
O1 O 0.5159(4) 0.18946(9) 0.0760(3) 0.0408(7) Uani 1 1 d .
O2 O 0.4252(3) 0.12388(9) 0.0716(3) 0.0341(7) Uani 1 1 d .
C1 C 0.6556(4) 0.14140(11) 0.2239(4) 0.0252(8) Uani 1 1 d .
C2 C 0.5270(5) 0.15467(12) 0.1179(3) 0.0274(8) Uani 1 1 d .
C3 C 0.2912(6) 0.13317(15) -0.0349(4) 0.0444(12) Uani 1 1 d .
H3A H 0.3311 0.1383 -0.1047 0.053 Uiso 1 1 calc R
H3B H 0.2325 0.1582 -0.0214 0.053 Uiso 1 1 calc R
C4 C 0.1825(5) 0.09582(18) -0.0567(5) 0.0513(13) Uani 1 1 d .
H4A H 0.0905 0.1006 -0.1279 0.077 Uiso 1 1 calc GR
H4B H 0.1437 0.0912 0.0130 0.077 Uiso 1 1 calc GR
H4C H 0.2424 0.0713 -0.0693 0.077 Uiso 1 1 calc GR
C11 C 0.7009(5) 0.01847(12) 0.2302(3) 0.0257(8) Uani 1 1 d .
C12 C 0.5419(5) 0.02486(12) 0.1608(3) 0.0267(8) Uani 1 1 d .
H12 H 0.5116 0.0507 0.1212 0.032 Uiso 1 1 calc R
C13 C 0.4279(5) -0.00624(13) 0.1491(4) 0.0328(9) Uani 1 1 d .
H13 H 0.3199 -0.0016 0.1017 0.039 Uiso 1 1 calc R
C14 C 0.4716(5) -0.04432(13) 0.2070(4) 0.0340(9) Uani 1 1 d .
H14 H 0.3939 -0.0657 0.1992 0.041 Uiso 1 1 calc R
C15 C 0.6291(5) -0.05046(13) 0.2758(4) 0.0336(9) Uani 1 1 d .
H15 H 0.6595 -0.0763 0.3155 0.040 Uiso 1 1 calc R
C16 C 0.7433(5) -0.01943(12) 0.2877(4) 0.0305(9) Uani 1 1 d .
H16 H 0.8511 -0.0241 0.3354 0.037 Uiso 1 1 calc R
C17 C 0.8312(5) 0.07253(14) 0.0907(4) 0.0357(9) Uani 1 1 d .
H17A H 0.7208 0.0808 0.0473 0.053 Uiso 1 1 calc GR
H17B H 0.8601 0.0476 0.0533 0.053 Uiso 1 1 calc GR
H17C H 0.9053 0.0952 0.0878 0.053 Uiso 1 1 calc GR
C18 C 1.0397(5) 0.03636(13) 0.3022(5) 0.0398(11) Uani 1 1 d .
H18A H 1.1238 0.0557 0.2955 0.060 Uiso 1 1 calc GR
H18B H 1.0418 0.0114 0.2545 0.060 Uiso 1 1 calc GR
H18C H 1.0589 0.0285 0.3864 0.060 Uiso 1 1 calc GR
C21 C 0.6295(4) 0.12867(11) 0.5899(3) 0.0228(8) Uani 1 1 d .
C22 C 0.4860(5) 0.14599(12) 0.5972(3) 0.0264(8) Uani 1 1 d .
H22 H 0.3915 0.1439 0.5309 0.032 Uiso 1 1 calc R
C23 C 0.4798(5) 0.16634(12) 0.7010(4) 0.0301(9) Uani 1 1 d .
H23 H 0.3813 0.1782 0.7048 0.036 Uiso 1 1 calc R
C24 C 0.6162(5) 0.16946(12) 0.7986(4) 0.0311(9) Uani 1 1 d .
H24 H 0.6111 0.1831 0.8695 0.037 Uiso 1 1 calc R
C25 C 0.7597(5) 0.15269(12) 0.7925(3) 0.0296(9) Uani 1 1 d .
H25 H 0.8537 0.1552 0.8591 0.036 Uiso 1 1 calc R
C26 C 0.7673(5) 0.13223(11) 0.6898(4) 0.0274(8) Uani 1 1 d .
H26 H 0.8664 0.1205 0.6869 0.033 Uiso 1 1 calc R
C27 C 0.4340(5) 0.09417(15) 0.3689(4) 0.0356(10) Uani 1 1 d .
H27A H 0.3895 0.1215 0.3394 0.053 Uiso 1 1 calc GR
H27B H 0.3723 0.0822 0.4188 0.053 Uiso 1 1 calc GR
H27C H 0.4271 0.0758 0.3007 0.053 Uiso 1 1 calc GR
C28 C 0.6898(5) 0.04830(12) 0.5212(4) 0.0340(9) Uani 1 1 d .
H28A H 0.6826 0.0281 0.4569 0.051 Uiso 1 1 calc GR
H28B H 0.6129 0.0408 0.5644 0.051 Uiso 1 1 calc GR
H28C H 0.7992 0.0481 0.5769 0.051 Uiso 1 1 calc GR
C31 C 0.6731(4) 0.22001(11) 0.4712(3) 0.0236(8) Uani 1 1 d .
C32 C 0.6963(5) 0.24580(12) 0.5691(4) 0.0289(8) Uani 1 1 d .
H32 H 0.8011 0.2490 0.6237 0.035 Uiso 1 1 calc R
C33 C 0.5663(5) 0.26724(13) 0.5887(4) 0.0357(10) Uani 1 1 d .
H33 H 0.5832 0.2852 0.6559 0.043 Uiso 1 1 calc R
C34 C 0.4141(6) 0.26233(13) 0.5108(4) 0.0365(10) Uani 1 1 d .
H34 H 0.3258 0.2766 0.5250 0.044 Uiso 1 1 calc R
C35 C 0.3892(5) 0.23691(15) 0.4122(4) 0.0402(11) Uani 1 1 d .
H35 H 0.2840 0.2338 0.3580 0.048 Uiso 1 1 calc R
C36 C 0.5172(5) 0.21584(13) 0.3922(4) 0.0323(9) Uani 1 1 d .
H36 H 0.4995 0.1983 0.3240 0.039 Uiso 1 1 calc R
C37 C 1.0179(5) 0.20414(12) 0.5606(4) 0.0318(9) Uani 1 1 d .
H37A H 1.0031 0.1898 0.6306 0.048 Uiso 1 1 calc GR
H37B H 1.0323 0.2340 0.5776 0.048 Uiso 1 1 calc GR
H37C H 1.1134 0.1931 0.5429 0.048 Uiso 1 1 calc GR
C38 C 0.8692(5) 0.23512(12) 0.3268(4) 0.0318(9) Uani 1 1 d .
H38A H 0.9714 0.2301 0.3096 0.048 Uiso 1 1 calc GR
H38B H 0.8708 0.2629 0.3619 0.048 Uiso 1 1 calc GR
H38C H 0.7802 0.2334 0.2523 0.048 Uiso 1 1 calc GR

loop_
_atom_site_aniso_label
_atom_site_aniso_U_11
_atom_site_aniso_U_22
_atom_site_aniso_U_33
_atom_site_aniso_U_23
_atom_site_aniso_U_13
_atom_site_aniso_U_12
Re1 0.01704(9) 0.01409(9) 0.02643(9) 0.00006(6) 0.00339(6) -0.00043(5)
Cl1 0.0209(4) 0.0232(4) 0.0358(5) 0.0037(4) 0.0011(3) 0.0029(3)
Cl2 0.0253(4) 0.0194(4) 0.0451(5) 0.0012(4) 0.0151(4) -0.0017(3)
P1 0.0218(4) 0.0177(4) 0.0349(5) -0.0038(4) 0.0060(4) -0.0010(3)
P2 0.0206(4) 0.0189(4) 0.0287(5) -0.0037(4) 0.0064(4) -0.0033(3)
P3 0.0203(4) 0.0146(4) 0.0277(4) 0.0000(4) 0.0031(4) -0.0006(3)
O1 0.0544(19) 0.0250(16) 0.0340(15) 0.0067(13) -0.0006(14) 0.0054(13)
O2 0.0312(15) 0.0297(15) 0.0327(15) 0.0047(12) -0.0042(12) 0.0001(12)
C1 0.0259(18) 0.0161(17) 0.035(2) -0.0076(16) 0.0118(16) -0.0021(14)
C2 0.029(2) 0.027(2) 0.0275(18) -0.0005(16) 0.0095(16) 0.0039(16)
C3 0.037(2) 0.046(3) 0.038(2) 0.002(2) -0.008(2) 0.009(2)
C4 0.028(2) 0.070(4) 0.047(3) -0.007(3) -0.003(2) -0.002(2)
C11 0.0269(19) 0.0216(19) 0.0282(18) -0.0058(16) 0.0073(15) -0.0027(15)
C12 0.030(2) 0.0211(19) 0.0283(18) -0.0004(16) 0.0069(15) -0.0024(15)
C13 0.029(2) 0.033(2) 0.032(2) -0.0039(18) 0.0018(16) -0.0041(17)
C14 0.039(2) 0.029(2) 0.035(2) -0.0034(18) 0.0124(18) -0.0144(18)
C15 0.041(2) 0.022(2) 0.035(2) 0.0008(17) 0.0074(18) -0.0045(17)
C16 0.033(2) 0.0208(19) 0.033(2) -0.0021(16) 0.0024(17) 0.0007(16)
C17 0.038(2) 0.033(2) 0.039(2) -0.0074(19) 0.0162(19) -0.0120(18)
C18 0.026(2) 0.023(2) 0.065(3) -0.010(2) 0.006(2) 0.0001(16)
C21 0.0248(18) 0.0146(17) 0.0284(18) -0.0014(14) 0.0068(15) -0.0027(13)
C22 0.0247(19) 0.0211(19) 0.0313(19) -0.0018(16) 0.0049(15) -0.0028(14)
C23 0.028(2) 0.024(2) 0.038(2) -0.0023(17) 0.0105(17) -0.0004(15)
C24 0.039(2) 0.0228(19) 0.031(2) -0.0058(17) 0.0109(17) -0.0021(16)
C25 0.032(2) 0.024(2) 0.0286(19) -0.0004(16) 0.0031(16) -0.0025(16)
C26 0.0259(19) 0.0213(19) 0.032(2) -0.0008(16) 0.0039(16) 0.0001(15)
C27 0.025(2) 0.047(3) 0.035(2) -0.013(2) 0.0105(17) -0.0102(18)
C28 0.046(2) 0.0168(19) 0.044(2) 0.0040(17) 0.022(2) -0.0041(17)
C31 0.0277(19) 0.0145(17) 0.0287(18) 0.0049(15) 0.0086(15) 0.0024(14)
C32 0.032(2) 0.023(2) 0.032(2) 0.0006(16) 0.0098(17) -0.0051(15)
C33 0.051(3) 0.024(2) 0.038(2) -0.0042(18) 0.023(2) -0.0005(18)
C34 0.049(3) 0.030(2) 0.036(2) 0.0096(18) 0.021(2) 0.0193(19)
C35 0.032(2) 0.048(3) 0.038(2) 0.007(2) 0.0056(19) 0.017(2)
C36 0.032(2) 0.036(2) 0.0258(19) -0.0007(17) 0.0035(16) 0.0085(17)
C37 0.0244(19) 0.023(2) 0.041(2) -0.0039(17) -0.0009(17) -0.0034(15)
C38 0.035(2) 0.0203(19) 0.043(2) 0.0050(17) 0.0165(18) 0.0013(16)

loop_
_atom_type_symbol
_atom_type_description
_atom_type_scat_dispersion_real
_atom_type_scat_dispersion_imag
_atom_type_scat_source
C C 0.0181 0.0091 'International Tables Vol C Tables 4.2.6.8 and 6.1.1.4'
H H 0.0000 0.0000 'International Tables Vol C Tables 4.2.6.8 and 6.1.1.4'
Cl Cl 0.3639 0.7018 'International Tables Vol C Tables 4.2.6.8 and 6.1.1.4'
O O 0.0492 0.0322 'International Tables Vol C Tables 4.2.6.8 and 6.1.1.4'
P P 0.2955 0.4335 'International Tables Vol C Tables 4.2.6.8 and 6.1.1.4'
Re Re -5.2083 5.8923 'International Tables Vol C Tables 4.2.6.8 and 6.1.1.4'

loop_
_geom_angle_atom_site_label_1
_geom_angle_atom_site_label_2
_geom_angle_atom_site_label_3
_geom_angle
Cl2 Re1 Cl1 83.05(3)
P1 Re1 Cl1 88.58(3)
P1 Re1 Cl2 82.19(3)
P2 Re1 Cl1 82.12(3)
P2 Re1 Cl2 165.17(3)
P2 Re1 P1 97.18(3)
P2 Re1 P3 96.07(3)
P3 Re1 Cl1 90.17(3)
P3 Re1 Cl2 84.21(3)
P3 Re1 P1 166.39(3)
C1 Re1 Cl1 175.58(13)
C1 Re1 Cl2 101.12(13)
C1 Re1 P1 90.55(12)
C1 Re1 P2 93.69(13)
C1 Re1 P3 91.70(12)
C11 P1 Re1 122.06(13)
C11 P1 C17 101.60(18)
C17 P1 Re1 109.03(15)
C18 P1 Re1 115.02(15)
C18 P1 C11 104.10(19)
C18 P1 C17 102.6(2)
C21 P2 Re1 118.54(12)
C27 P2 Re1 114.51(15)
C27 P2 C21 103.18(18)
C27 P2 C28 101.9(2)
C28 P2 Re1 116.10(14)
C28 P2 C21 100.15(19)
C31 P3 Re1 120.40(12)
C37 P3 Re1 114.73(13)
C37 P3 C31 106.02(18)
C37 P3 C38 102.2(2)
C38 P3 Re1 112.16(14)
C38 P3 C31 98.77(17)
C2 O2 C3 117.4(3)
C2 C1 Re1 177.4(3)
O1 C2 O2 123.9(4)
O1 C2 C1 124.0(4)
O2 C2 C1 112.1(3)
O2 C3 C4 106.5(4)
C12 C11 P1 118.7(3)
C16 C11 P1 122.2(3)
C16 C11 C12 119.1(4)
C13 C12 C11 120.5(4)
C12 C13 C14 120.1(4)
C15 C14 C13 119.2(4)
C14 C15 C16 120.9(4)
C15 C16 C11 120.3(4)
C22 C21 P2 122.4(3)
C22 C21 C26 118.3(4)
C26 C21 P2 119.2(3)
C21 C22 C23 120.6(4)
C24 C23 C22 120.4(4)
C25 C24 C23 119.8(4)
C24 C25 C26 120.4(4)
C25 C26 C21 120.5(4)
C32 C31 P3 122.0(3)
C32 C31 C36 118.6(4)
C36 C31 P3 119.0(3)
C31 C32 C33 120.4(4)
C34 C33 C32 120.0(4)
C33 C34 C35 120.3(4)
C34 C35 C36 119.9(4)
C35 C36 C31 120.8(4)

loop_
_geom_bond_atom_site_label_1
_geom_bond_atom_site_label_2
_geom_bond_distance
Re1 Cl1 2.5198(9)
Re1 Cl2 2.4692(9)
Re1 P1 2.4443(10)
Re1 P2 2.3998(10)
Re1 P3 2.4371(9)
Re1 C1 1.760(4)
P1 C11 1.830(4)
P1 C17 1.831(4)
P1 C18 1.811(4)
P2 C21 1.838(4)
P2 C27 1.813(4)
P2 C28 1.815(4)
P3 C31 1.829(4)
P3 C37 1.816(4)
P3 C38 1.824(4)
O1 C2 1.213(5)
O2 C2 1.331(5)
O2 C3 1.461(5)
C1 C2 1.464(5)
C3 C4 1.502(7)
C11 C12 1.394(5)
C11 C16 1.387(6)
C12 C13 1.386(5)
C13 C14 1.396(6)
C14 C15 1.381(6)
C15 C16 1.385(6)
C21 C22 1.391(5)
C21 C26 1.408(5)
C22 C23 1.393(6)
C23 C24 1.383(6)
C24 C25 1.380(6)
C25 C26 1.387(6)
C31 C32 1.378(6)
C31 C36 1.402(5)
C32 C33 1.399(6)
C33 C34 1.375(6)
C34 C35 1.376(7)
C35 C36 1.381(6)

loop_
_geom_torsion_atom_site_label_1
_geom_torsion_atom_site_label_2
_geom_torsion_atom_site_label_3
_geom_torsion_atom_site_label_4
_geom_torsion
Re1 P1 C11 C12 64.2(3)
Re1 P1 C11 C16 -113.3(3)
Re1 P2 C21 C22 118.4(3)
Re1 P2 C21 C26 -63.9(3)
Re1 P3 C31 C32 144.4(3)
Re1 P3 C31 C36 -42.8(3)
P1 C11 C12 C13 -177.7(3)
P1 C11 C16 C15 177.7(3)
P2 C21 C22 C23 177.8(3)
P2 C21 C26 C25 -178.0(3)
P3 C31 C32 C33 172.9(3)
P3 C31 C36 C35 -173.4(3)
C2 O2 C3 C4 -171.4(4)
C3 O2 C2 O1 -1.0(6)
C3 O2 C2 C1 -180.0(4)
C11 C12 C13 C14 0.0(6)
C12 C11 C16 C15 0.2(6)
C12 C13 C14 C15 0.1(6)
C13 C14 C15 C16 -0.1(7)
C14 C15 C16 C11 -0.1(7)
C16 C11 C12 C13 -0.2(6)
C17 P1 C11 C12 -57.2(4)
C17 P1 C11 C16 125.3(4)
C18 P1 C11 C12 -163.6(3)
C18 P1 C11 C16 18.9(4)
C21 C22 C23 C24 -0.3(6)
C22 C21 C26 C25 -0.3(6)
C22 C23 C24 C25 0.7(6)
C23 C24 C25 C26 -0.9(6)
C24 C25 C26 C21 0.7(6)
C26 C21 C22 C23 0.1(6)
C27 P2 C21 C22 -9.4(4)
C27 P2 C21 C26 168.3(3)
C28 P2 C21 C22 -114.3(3)
C28 P2 C21 C26 63.4(3)
C31 C32 C33 C34 0.7(6)
C32 C31 C36 C35 -0.4(6)
C32 C33 C34 C35 -1.1(7)
C33 C34 C35 C36 0.8(7)
C34 C35 C36 C31 0.0(7)
C36 C31 C32 C33 0.0(6)
C37 P3 C31 C32 12.1(4)
C37 P3 C31 C36 -175.1(3)
C38 P3 C31 C32 -93.4(3)
C38 P3 C31 C36 79.4(3)
